data_4312509
loop_
_publ_author_name
'Nadezhda A. Bokach'
'Tatyana B. Pakhomova'
'Vadim Yu. Kukushkin'
'Matti Haukka'
'Armando J. L. Pombeiro'

_publ_section_title
;
 Hydrolytic Metal-Mediated Coupling of Dialkylcyanamides at a Pt(IV)
 Center Giving a New Family of Diimino Ligands
;
_journal_name_full 'Inorganic Chemistry'
_journal_page_first 7560
_journal_page_last 7568
_journal_paper_doi 10.1021/ic034800x
_journal_volume 42
_journal_year 2003
_chemical_formula_sum 'C6 H14 Cl4 N4 O Pt'
_chemical_formula_weight 495.10
_chemical_name_common PtCl4(NHCN(Me)2)2O
_chemical_name_systematic
;
 ?
;
_space_group_IT_number 19
_symmetry_cell_setting orthorhombic
_symmetry_space_group_name_Hall 'P 2ac 2ab'
_symmetry_space_group_name_H-M 'P 21 21 21'
_atom_sites_solution_hydrogens geom
_atom_sites_solution_primary direct
_atom_sites_solution_secondary difmap
_audit_creation_method SHELXL-97
_cell_angle_alpha 90.00
_cell_angle_beta 90.00
_cell_angle_gamma 90.00
_cell_formula_units_Z 4
_cell_length_a 9.2538(3)
_cell_length_b 11.0170(3)
_cell_length_c 13.1671(3)
_cell_measurement_temperature 150(2)
_cell_volume 1342.37(6)
_computing_cell_refinement 'Denzo/Scalepack (Otwinowski & Minor, 1997)'
_computing_data_collection 'Collect (Nonius BV, 1997-2000)'
_computing_data_reduction 'Denzo/Scalepack (Otwinowski & Minor, 1997)'
_computing_molecular_graphics 'XP in SHELXTL v.6.12 (Bruker AXS, 2002)'
_computing_publication_material 'SHELXL-97 (Sheldrick, 1997)'
_computing_structure_refinement 'SHELXL-97 (Sheldrick, 1997)'
_computing_structure_solution 'SIR97 (Altomare et al., 1997)'
_diffrn_ambient_temperature 150(2)
_diffrn_detector_area_resol_mean 9
_diffrn_measured_fraction_theta_full 0.987
_diffrn_measured_fraction_theta_max 0.987
_diffrn_measurement_device '95mm CCD camera on \k-goniostat'
_diffrn_measurement_device_type KappaCCD
_diffrn_measurement_method CCD
_diffrn_radiation_monochromator 'horizonally mounted graphite crystal'
_diffrn_radiation_source 'fine-focus sealed tube'
_diffrn_radiation_type MoK\a
_diffrn_radiation_wavelength 0.71073
_diffrn_reflns_av_R_equivalents 0.0544
_diffrn_reflns_av_sigmaI/netI 0.0423
_diffrn_reflns_limit_h_max 11
_diffrn_reflns_limit_h_min -11
_diffrn_reflns_limit_k_max 13
_diffrn_reflns_limit_k_min -13
_diffrn_reflns_limit_l_max 16
_diffrn_reflns_limit_l_min -16
_diffrn_reflns_number 13503
_diffrn_reflns_theta_full 26.00
_diffrn_reflns_theta_max 26.00
_diffrn_reflns_theta_min 3.61
_exptl_absorpt_coefficient_mu 11.234
_exptl_absorpt_correction_T_max 0.27509
_exptl_absorpt_correction_T_min 0.22527
_exptl_absorpt_correction_type multi-scan
_exptl_absorpt_process_details 'Xprep in Shelxtl v.6.12 (Bruker AXS, 2002)'
_exptl_crystal_colour yellow
_exptl_crystal_density_diffrn 2.450
_exptl_crystal_density_method 'not measured'
_exptl_crystal_description block
_exptl_crystal_F_000 928
_exptl_crystal_size_max 0.10
_exptl_crystal_size_mid 0.10
_exptl_crystal_size_min 0.10
_refine_diff_density_max 0.931
_refine_diff_density_min -0.955
_refine_diff_density_rms 0.137
_refine_ls_abs_structure_details 'Flack H D (1983), Acta Cryst. A39, 876-881'
_refine_ls_abs_structure_Flack -0.004(10)
_refine_ls_extinction_method none
_refine_ls_goodness_of_fit_ref 1.087
_refine_ls_hydrogen_treatment constr
_refine_ls_matrix_type full
_refine_ls_number_parameters 149
_refine_ls_number_reflns 2610
_refine_ls_number_restraints 0
_refine_ls_restrained_S_all 1.087
_refine_ls_R_factor_all 0.0293
_refine_ls_R_factor_gt 0.0255
_refine_ls_shift/su_max 0.001
_refine_ls_shift/su_mean 0.000
_refine_ls_structure_factor_coef Fsqd
_refine_ls_weighting_details 'calc w=1/[\s^2^(Fo^2^)+(0.0213P)^2^+0.0000P] where P=(Fo^2^+2Fc^2^)/3'
_refine_ls_weighting_scheme calc
_refine_ls_wR_factor_gt 0.0543
_refine_ls_wR_factor_ref 0.0556
_reflns_number_gt 2457
_reflns_number_total 2610
_reflns_threshold_expression >2sigma(I)
_cod_data_source_file ic034800xsi20030710_115442_3.cif
_cod_data_source_block 11
_cod_depositor_comments
;
The following automatic conversions were performed:

'_symmetry_cell_setting' value 'Orthorhombic' changed to
'orthorhombic' according to the built-in table from CIF Core
dictionary named 'cif_core.dic' version 2.4.1 from 2010-06-29.

Automatic conversion script
Id: cif_fix_values 1646 2011-03-28 12:23:43Z adriana 
;
_cod_original_sg_symbol_H-M ' P 21 21 21'
_cod_database_code 4312509

loop_
_symmetry_equiv_pos_as_xyz
'x, y, z'
'-x+1/2, -y, z+1/2'
'-x, y+1/2, -z+1/2'
'x+1/2, -y+1/2, -z'

loop_
_atom_site_label
_atom_site_type_symbol
_atom_site_fract_x
_atom_site_fract_y
_atom_site_fract_z
_atom_site_U_iso_or_equiv
_atom_site_adp_type
_atom_site_occupancy
_atom_site_symmetry_multiplicity
_atom_site_calc_flag
_atom_site_refinement_flags
_atom_site_disorder_assembly
_atom_site_disorder_group
C2 C 0.6509(7) 1.0168(6) 0.1725(5) 0.0207(15) Uani 1 1 d . . .
C12 C 0.6204(9) 1.2314(6) 0.1407(5) 0.0262(15) Uani 1 1 d . . .
H12A H 0.6736 1.2485 0.2035 0.039 Uiso 1 1 calc R . .
H12B H 0.5411 1.2897 0.1334 0.039 Uiso 1 1 calc R . .
H12C H 0.6859 1.2387 0.0826 0.039 Uiso 1 1 calc R . .
C8 C 0.4147(7) 1.0836(7) 0.1081(5) 0.0290(15) Uani 1 1 d . . .
H8A H 0.4176 1.0666 0.0350 0.044 Uiso 1 1 calc R . .
H8B H 0.3542 1.1550 0.1206 0.044 Uiso 1 1 calc R . .
H8C H 0.3742 1.0134 0.1440 0.044 Uiso 1 1 calc R . .
C1 C 0.6513(7) 0.7999(6) 0.1666(5) 0.0266(16) Uani 1 1 d . . .
C3 C 0.6248(8) 0.5928(7) 0.1102(6) 0.0347(16) Uani 1 1 d . . .
H3A H 0.6991 0.5928 0.0572 0.052 Uiso 1 1 calc R . .
H3B H 0.5463 0.5379 0.0907 0.052 Uiso 1 1 calc R . .
H3C H 0.6672 0.5655 0.1744 0.052 Uiso 1 1 calc R . .
C7 C 0.4260(8) 0.7375(7) 0.0768(6) 0.0341(19) Uani 1 1 d . . .
H7A H 0.4114 0.8253 0.0709 0.051 Uiso 1 1 calc R . .
H7B H 0.3505 0.7028 0.1201 0.051 Uiso 1 1 calc R . .
H7C H 0.4214 0.7004 0.0093 0.051 Uiso 1 1 calc R . .
N2 N 0.7840(6) 1.0280(5) 0.1975(4) 0.0260(13) Uani 1 1 d . . .
H2 H 0.8316 1.0923 0.1762 0.031 Uiso 1 1 calc R . .
N1 N 0.7786(6) 0.7805(5) 0.2029(4) 0.0241(12) Uani 1 1 d . . .
H1 H 0.8191 0.7094 0.1920 0.029 Uiso 1 1 calc R . .
N4 N 0.5612(5) 1.1068(5) 0.1448(4) 0.0231(12) Uani 1 1 d . . .
N3 N 0.5688(5) 0.7135(5) 0.1223(4) 0.0255(13) Uani 1 1 d . . .
O1 O 0.5811(4) 0.9075(4) 0.1759(3) 0.0239(10) Uani 1 1 d . . .
Cl2 Cl 0.99768(18) 0.75386(15) 0.37845(14) 0.0277(4) Uani 1 1 d . . .
Cl1 Cl 1.0022(2) 1.05991(16) 0.37159(15) 0.0329(4) Uani 1 1 d . . .
Cl4 Cl 0.70599(17) 0.91401(16) 0.40430(12) 0.0263(3) Uani 1 1 d . . .
Cl3 Cl 1.07638(17) 0.8994(2) 0.16637(13) 0.0360(4) Uani 1 1 d . . .
Pt1 Pt 0.88886(2) 0.90543(2) 0.283347(18) 0.02095(8) Uani 1 1 d . . .

loop_
_atom_site_aniso_label
_atom_site_aniso_U_11
_atom_site_aniso_U_22
_atom_site_aniso_U_33
_atom_site_aniso_U_23
_atom_site_aniso_U_13
_atom_site_aniso_U_12
C2 0.020(4) 0.024(4) 0.018(3) -0.002(3) 0.003(3) -0.003(3)
C12 0.029(4) 0.013(3) 0.036(4) 0.003(3) -0.005(4) -0.006(3)
C8 0.027(4) 0.025(4) 0.035(4) 0.002(3) -0.004(3) 0.004(3)
C1 0.029(4) 0.025(4) 0.026(4) 0.002(3) 0.004(3) 0.002(3)
C3 0.026(4) 0.030(4) 0.047(4) -0.005(4) -0.003(3) -0.008(4)
C7 0.032(5) 0.039(4) 0.032(4) 0.000(3) -0.003(3) -0.009(3)
N2 0.020(3) 0.026(3) 0.031(4) 0.002(3) -0.002(3) -0.004(2)
N1 0.021(3) 0.022(3) 0.029(3) -0.003(3) 0.000(3) 0.002(2)
N4 0.024(3) 0.020(3) 0.025(3) 0.001(2) 0.000(2) 0.002(2)
N3 0.019(3) 0.025(3) 0.033(3) -0.007(3) -0.003(2) -0.002(2)
O1 0.022(3) 0.019(2) 0.031(2) 0.003(2) -0.0017(17) -0.001(2)
Cl2 0.0271(9) 0.0258(9) 0.0303(10) 0.0016(7) -0.0038(7) 0.0090(6)
Cl1 0.0332(10) 0.0288(10) 0.0367(11) 0.0003(7) -0.0098(8) -0.0113(7)
Cl4 0.0216(8) 0.0253(8) 0.0319(8) 0.0007(7) 0.0025(6) 0.0021(7)
Cl3 0.0256(10) 0.0471(10) 0.0353(9) 0.0016(9) 0.0069(7) -0.0006(8)
Pt1 0.01731(12) 0.02033(12) 0.02520(13) 0.00076(11) -0.00156(11) -0.00043(10)

loop_
_atom_type_symbol
_atom_type_description
_atom_type_scat_dispersion_real
_atom_type_scat_dispersion_imag
_atom_type_scat_source
C C 0.0033 0.0016 'International Tables Vol C Tables 4.2.6.8 and 6.1.1.4'
H H 0.0000 0.0000 'International Tables Vol C Tables 4.2.6.8 and 6.1.1.4'
N N 0.0061 0.0033 'International Tables Vol C Tables 4.2.6.8 and 6.1.1.4'
O O 0.0106 0.0060 'International Tables Vol C Tables 4.2.6.8 and 6.1.1.4'
Cl Cl 0.1484 0.1585 'International Tables Vol C Tables 4.2.6.8 and 6.1.1.4'
Pt Pt -1.7033 8.3905 'International Tables Vol C Tables 4.2.6.8 and 6.1.1.4'

loop_
_geom_angle_atom_site_label_1
_geom_angle_atom_site_label_2
_geom_angle_atom_site_label_3
_geom_angle
_geom_angle_site_symmetry_1
_geom_angle_site_symmetry_3
_geom_angle_publ_flag
N2 C2 N4 126.3(6) . . ?
N2 C2 O1 122.1(6) . . ?
N4 C2 O1 111.5(5) . . ?
N4 C12 H12A 109.5 . . ?
N4 C12 H12B 109.5 . . ?
H12A C12 H12B 109.5 . . ?
N4 C12 H12C 109.5 . . ?
H12A C12 H12C 109.5 . . ?
H12B C12 H12C 109.5 . . ?
N4 C8 H8A 109.5 . . ?
N4 C8 H8B 109.5 . . ?
H8A C8 H8B 109.5 . . ?
N4 C8 H8C 109.5 . . ?
H8A C8 H8C 109.5 . . ?
H8B C8 H8C 109.5 . . ?
N1 C1 N3 124.0(6) . . ?
N1 C1 O1 123.3(6) . . ?
N3 C1 O1 112.5(6) . . ?
N3 C3 H3A 109.5 . . ?
N3 C3 H3B 109.5 . . ?
H3A C3 H3B 109.5 . . ?
N3 C3 H3C 109.5 . . ?
H3A C3 H3C 109.5 . . ?
H3B C3 H3C 109.5 . . ?
N3 C7 H7A 109.5 . . ?
N3 C7 H7B 109.5 . . ?
H7A C7 H7B 109.5 . . ?
N3 C7 H7C 109.5 . . ?
H7A C7 H7C 109.5 . . ?
H7B C7 H7C 109.5 . . ?
C2 N2 Pt1 123.0(5) . . ?
C2 N2 H2 118.5 . . ?
Pt1 N2 H2 118.5 . . ?
C1 N1 Pt1 123.0(5) . . ?
C1 N1 H1 118.5 . . ?
Pt1 N1 H1 118.5 . . ?
C2 N4 C8 122.2(5) . . ?
C2 N4 C12 117.7(5) . . ?
C8 N4 C12 119.7(5) . . ?
C1 N3 C3 119.7(5) . . ?
C1 N3 C7 123.7(6) . . ?
C3 N3 C7 116.4(5) . . ?
C1 O1 C2 122.7(5) . . ?
N2 Pt1 N1 85.3(2) . . ?
N2 Pt1 Cl1 90.39(16) . . ?
N1 Pt1 Cl1 175.50(16) . . ?
N2 Pt1 Cl2 175.88(16) . . ?
N1 Pt1 Cl2 90.69(17) . . ?
Cl1 Pt1 Cl2 93.54(6) . . ?
N2 Pt1 Cl3 90.41(17) . . ?
N1 Pt1 Cl3 90.59(17) . . ?
Cl1 Pt1 Cl3 90.88(7) . . ?
Cl2 Pt1 Cl3 90.76(7) . . ?
N2 Pt1 Cl4 90.36(17) . . ?
N1 Pt1 Cl4 91.11(16) . . ?
Cl1 Pt1 Cl4 87.47(7) . . ?
Cl2 Pt1 Cl4 88.59(6) . . ?
Cl3 Pt1 Cl4 178.19(6) . . ?

loop_
_geom_bond_atom_site_label_1
_geom_bond_atom_site_label_2
_geom_bond_distance
_geom_bond_site_symmetry_2
_geom_bond_publ_flag
C2 N2 1.280(8) . ?
C2 N4 1.344(8) . ?
C2 O1 1.368(8) . ?
C12 N4 1.479(8) . ?
C12 H12A 0.9800 . ?
C12 H12B 0.9800 . ?
C12 H12C 0.9800 . ?
C8 N4 1.462(8) . ?
C8 H8A 0.9800 . ?
C8 H8B 0.9800 . ?
C8 H8C 0.9800 . ?
C1 N1 1.288(8) . ?
C1 N3 1.353(8) . ?
C1 O1 1.357(8) . ?
C3 N3 1.436(9) . ?
C3 H3A 0.9800 . ?
C3 H3B 0.9800 . ?
C3 H3C 0.9800 . ?
C7 N3 1.474(9) . ?
C7 H7A 0.9800 . ?
C7 H7B 0.9800 . ?
C7 H7C 0.9800 . ?
N2 Pt1 2.011(6) . ?
N2 H2 0.8800 . ?
N1 Pt1 2.015(5) . ?
N1 H1 0.8800 . ?
Cl2 Pt1 2.3174(17) . ?
Cl1 Pt1 2.3121(17) . ?
Cl4 Pt1 2.3258(15) . ?
Cl3 Pt1 2.3212(16) . ?

loop_
_geom_torsion_atom_site_label_1
_geom_torsion_atom_site_label_2
_geom_torsion_atom_site_label_3
_geom_torsion_atom_site_label_4
_geom_torsion
_geom_torsion_site_symmetry_1
_geom_torsion_site_symmetry_2
_geom_torsion_site_symmetry_3
_geom_torsion_site_symmetry_4
_geom_torsion_publ_flag
N4 C2 N2 Pt1 157.4(5) . . . . ?
O1 C2 N2 Pt1 -19.4(9) . . . . ?
N3 C1 N1 Pt1 -172.3(5) . . . . ?
O1 C1 N1 Pt1 2.3(9) . . . . ?
N2 C2 N4 C8 173.9(6) . . . . ?
O1 C2 N4 C8 -8.9(8) . . . . ?
N2 C2 N4 C12 1.1(10) . . . . ?
O1 C2 N4 C12 178.2(5) . . . . ?
N1 C1 N3 C3 -2.4(10) . . . . ?
O1 C1 N3 C3 -177.6(6) . . . . ?
N1 C1 N3 C7 -177.2(7) . . . . ?
O1 C1 N3 C7 7.7(9) . . . . ?
N1 C1 O1 C2 35.9(9) . . . . ?
N3 C1 O1 C2 -148.9(6) . . . . ?
N2 C2 O1 C1 -26.3(9) . . . . ?
N4 C2 O1 C1 156.4(6) . . . . ?
C2 N2 Pt1 N1 39.6(5) . . . . ?
C2 N2 Pt1 Cl1 -138.9(5) . . . . ?
C2 N2 Pt1 Cl2 24(3) . . . . ?
C2 N2 Pt1 Cl3 130.2(5) . . . . ?
C2 N2 Pt1 Cl4 -51.5(5) . . . . ?
C1 N1 Pt1 N2 -31.0(5) . . . . ?
C1 N1 Pt1 Cl1 -12(3) . . . . ?
C1 N1 Pt1 Cl2 147.9(5) . . . . ?
C1 N1 Pt1 Cl3 -121.3(5) . . . . ?
C1 N1 Pt1 Cl4 59.3(5) . . . . ?
